data_7052230
loop_
_publ_author_name
'Kumar, K. V. P. Pavan'
'Kumar, N. Satish'
'Kumara Swamy, K. C.'

_publ_section_title
;
 Structurally diverse penta- and hexacoordinate phosphorus compounds
 from the reaction of diethyl or diisopropyl azodicarboxylates with
 phosphorus(iii) compounds
;
_journal_issue 5
_journal_name_full 'New Journal of Chemistry'
_journal_page_first 717
_journal_paper_doi 10.1039/b514839a
_journal_volume 30
_journal_year 2006
_chemical_formula_sum 'C38 H50 N3 O6 P S'
_chemical_formula_weight 707.84
_chemical_name_systematic
;
?
;
_space_group_IT_number 14
_symmetry_cell_setting monoclinic
_symmetry_space_group_name_Hall '-P 2yn'
_symmetry_space_group_name_H-M 'P 1 21/n 1'
_atom_sites_solution_hydrogens geom
_atom_sites_solution_primary direct
_atom_sites_solution_secondary difmap
_audit_creation_method SHELXL-97
_cell_angle_alpha 90.00
_cell_angle_beta 96.367(15)
_cell_angle_gamma 90.00
_cell_formula_units_Z 4
_cell_length_a 9.274(2)
_cell_length_b 17.798(3)
_cell_length_c 24.057(7)
_cell_measurement_temperature 293(2)
_cell_volume 3946.3(16)
_computing_structure_refinement 'SHELXL-97 (Sheldrick, 1997)'
_computing_structure_solution 'SHELXS-97 (Sheldrick, 1990)'
_diffrn_ambient_temperature 293(2)
_diffrn_measured_fraction_theta_full 0.960
_diffrn_measured_fraction_theta_max 0.960
_diffrn_radiation_monochromator graphite
_diffrn_radiation_source 'fine-focus sealed tube'
_diffrn_radiation_type MoK\a
_diffrn_radiation_wavelength 0.71073
_diffrn_reflns_av_R_equivalents 0.0000
_diffrn_reflns_av_sigmaI/netI 0.0885
_diffrn_reflns_limit_h_max 10
_diffrn_reflns_limit_h_min 0
_diffrn_reflns_limit_k_max 21
_diffrn_reflns_limit_k_min 0
_diffrn_reflns_limit_l_max 28
_diffrn_reflns_limit_l_min -28
_diffrn_reflns_number 6872
_diffrn_reflns_theta_full 24.98
_diffrn_reflns_theta_max 24.98
_diffrn_reflns_theta_min 1.43
_exptl_absorpt_coefficient_mu 0.169
_exptl_absorpt_correction_T_max 0.9670
_exptl_absorpt_correction_T_min 0.9511
_exptl_absorpt_correction_type none
_exptl_crystal_colour colourless
_exptl_crystal_density_diffrn 1.191
_exptl_crystal_density_method 'not measured'
_exptl_crystal_description blocks
_exptl_crystal_F_000 1512
_exptl_crystal_size_max 0.30
_exptl_crystal_size_mid 0.30
_exptl_crystal_size_min 0.20
_refine_diff_density_max 0.626
_refine_diff_density_min -0.356
_refine_diff_density_rms 0.063
_refine_ls_extinction_method none
_refine_ls_goodness_of_fit_ref 1.046
_refine_ls_hydrogen_treatment mixed
_refine_ls_matrix_type full
_refine_ls_number_parameters 455
_refine_ls_number_reflns 6872
_refine_ls_number_restraints 0
_refine_ls_restrained_S_all 1.046
_refine_ls_R_factor_all 0.1382
_refine_ls_R_factor_gt 0.0575
_refine_ls_shift/su_max 0.000
_refine_ls_shift/su_mean 0.000
_refine_ls_structure_factor_coef Fsqd
_refine_ls_weighting_details 'w=1/[\s^2^(Fo^2^)+(0.0856P)^2^+0.0000P] where P=(Fo^2^+2Fc^2^)/3'
_refine_ls_weighting_scheme calc
_refine_ls_wR_factor_gt 0.1373
_refine_ls_wR_factor_ref 0.1938
_reflns_number_gt 2968
_reflns_number_total 6872
_reflns_threshold_expression >2sigma(I)
_cod_data_source_file b514839a.txt
_cod_data_source_block compd17
_cod_depositor_comments
;
The following automatic conversions were performed:

'_refine_ls_weighting_scheme' value 'calc
w=1/[\s^2^(Fo^2^)+(0.0856P)^2^+0.0000P] where P=(Fo^2^+2Fc^2^)/3' was
changed to 'calc'. New tag '_refine_ls_weighting_details' was
created. The value of the new tag was set to
'w=1/[\s^2^(Fo^2^)+(0.0856P)^2^+0.0000P] where P=(Fo^2^+2Fc^2^)/3'.

Automatic conversion script
Id: cif_fix_values 3143 2015-03-26 13:38:13Z robertas 
;
_cod_original_cell_volume 3946.2(16)
_cod_original_sg_symbol_H-M p_21/n
_cod_database_code 7052230

loop_
_symmetry_equiv_pos_as_xyz
'x, y, z'
'-x+1/2, y+1/2, -z+1/2'
'-x, -y, -z'
'x-1/2, -y-1/2, z-1/2'

loop_
_atom_site_label
_atom_site_type_symbol
_atom_site_fract_x
_atom_site_fract_y
_atom_site_fract_z
_atom_site_U_iso_or_equiv
_atom_site_adp_type
_atom_site_occupancy
_atom_site_calc_flag
_atom_site_refinement_flags
_atom_site_disorder_assembly
_atom_site_disorder_group
S S 0.08504(12) 0.14292(6) 0.14830(5) 0.0409(3) Uani 1 d . . .
P P -0.13986(12) 0.12323(6) 0.20426(5) 0.0360(3) Uani 1 d . . .
O1 O -0.2290(3) 0.15534(16) 0.14326(12) 0.0393(7) Uani 1 d . . .
O2 O -0.1419(3) 0.03666(16) 0.17769(11) 0.0391(7) Uani 1 d . . .
O3 O -0.1000(3) 0.21491(15) 0.22166(12) 0.0387(7) Uani 1 d . . .
N1 N 0.0001(4) 0.10150(19) 0.25934(14) 0.0373(9) Uani 1 d . . .
N2 N 0.0895(4) 0.1641(2) 0.27807(15) 0.0432(9) Uani 1 d . . .
C12 C 0.0518(4) 0.0520(2) 0.11971(17) 0.0364(10) Uani 1 d . . .
O5 O -0.0718(4) -0.01408(19) 0.28665(13) 0.0597(10) Uani 1 d . . .
O6 O 0.1163(4) 0.0453(2) 0.33477(14) 0.0660(11) Uani 1 d . . .
O4 O 0.0736(3) 0.29193(18) 0.26057(14) 0.0578(9) Uani 1 d . . .
C2 C -0.2695(5) 0.2490(2) 0.07115(18) 0.0390(10) Uani 1 d . . .
C8 C -0.0976(5) -0.0605(2) 0.11286(18) 0.0415(11) Uani 1 d . . .
C6 C -0.0254(4) 0.2010(2) 0.10080(17) 0.0360(10) Uani 1 d . . .
C33 C 0.0081(5) 0.0386(3) 0.29330(19) 0.0428(11) Uani 1 d . . .
C11 C 0.1385(5) 0.0242(3) 0.08125(18) 0.0454(12) Uani 1 d . . .
H11 H 0.2155 0.0527 0.0712 0.054 Uiso 1 calc R . .
C5 C 0.0338(5) 0.2460(3) 0.06202(19) 0.0482(12) Uani 1 d . . .
H5 H 0.1332 0.2454 0.0597 0.058 Uiso 1 calc R . .
C1 C -0.1741(5) 0.2027(2) 0.10615(16) 0.0360(10) Uani 1 d . . .
C10 C 0.1110(5) -0.0453(3) 0.05799(19) 0.0494(12) Uani 1 d . . .
C23 C -0.3021(5) 0.1140(2) 0.23993(18) 0.0389(10) Uani 1 d . . .
C24 C -0.2958(6) 0.1368(3) 0.2955(2) 0.0564(14) Uani 1 d . . .
H24 H -0.2087 0.1542 0.3139 0.068 Uiso 1 calc R . .
C7 C -0.0631(4) 0.0105(2) 0.13720(17) 0.0355(10) Uani 1 d . . .
C29 C 0.0237(5) 0.2213(3) 0.25568(19) 0.0417(11) Uani 1 d . . .
C18 C -0.2313(5) -0.1062(3) 0.1248(2) 0.0538(13) Uani 1 d . . .
C26 C -0.5483(6) 0.1088(3) 0.2968(3) 0.0697(17) Uani 1 d . . .
H26 H -0.6302 0.1074 0.3159 0.084 Uiso 1 calc R . .
C13 C -0.4342(5) 0.2504(3) 0.0750(2) 0.0483(12) Uani 1 d . . .
C9 C -0.0066(5) -0.0857(3) 0.07356(19) 0.0476(12) Uani 1 d . . .
H9 H -0.0264 -0.1323 0.0570 0.057 Uiso 1 calc R . .
C19 C -0.2322(7) -0.1226(3) 0.1861(2) 0.084(2) Uani 1 d . . .
H19A H -0.1471 -0.1509 0.1994 0.127 Uiso 1 calc R . .
H19B H -0.3171 -0.1513 0.1917 0.127 Uiso 1 calc R . .
H19C H -0.2330 -0.0763 0.2065 0.127 Uiso 1 calc R . .
C14 C -0.4990(5) 0.1723(3) 0.0607(2) 0.0611(14) Uani 1 d . . .
H14A H -0.4866 0.1600 0.0227 0.092 Uiso 1 calc R . .
H14B H -0.6005 0.1726 0.0653 0.092 Uiso 1 calc R . .
H14C H -0.4504 0.1355 0.0853 0.092 Uiso 1 calc R . .
C3 C -0.2041(5) 0.2921(3) 0.03246(18) 0.0454(11) Uani 1 d . . .
H3 H -0.2636 0.3233 0.0088 0.054 Uiso 1 calc R . .
C30 C 0.2183(6) 0.3029(3) 0.2911(3) 0.0732(17) Uani 1 d . . .
H30 H 0.2903 0.2703 0.2765 0.088 Uiso 1 calc R . .
C15 C -0.5116(6) 0.3069(3) 0.0328(2) 0.0741(17) Uani 1 d . . .
H15A H -0.4673 0.3555 0.0384 0.111 Uiso 1 calc R . .
H15B H -0.6123 0.3102 0.0385 0.111 Uiso 1 calc R . .
H15C H -0.5033 0.2902 -0.0046 0.111 Uiso 1 calc R . .
C16 C -0.4661(6) 0.2742(3) 0.1340(2) 0.0652(15) Uani 1 d . . .
H16A H -0.4162 0.2412 0.1613 0.098 Uiso 1 calc R . .
H16B H -0.5686 0.2714 0.1364 0.098 Uiso 1 calc R . .
H16C H -0.4334 0.3248 0.1411 0.098 Uiso 1 calc R . .
C28 C -0.4334(5) 0.0884(3) 0.2139(2) 0.0497(12) Uani 1 d . . .
H28 H -0.4392 0.0723 0.1769 0.060 Uiso 1 calc R . .
C27 C -0.5566(5) 0.0860(3) 0.2417(3) 0.0632(15) Uani 1 d . . .
H27 H -0.6442 0.0692 0.2234 0.076 Uiso 1 calc R . .
C34 C 0.1206(6) -0.0077(3) 0.3806(2) 0.0623(16) Uani 1 d . . .
H34 H 0.0474 -0.0470 0.3723 0.075 Uiso 1 calc R . .
C4 C -0.0559(5) 0.2920(3) 0.02667(19) 0.0478(12) Uani 1 d . . .
C17 C 0.0035(6) 0.3430(3) -0.0156(2) 0.0746(18) Uani 1 d . . .
H17A H 0.1051 0.3332 -0.0163 0.112 Uiso 1 calc R . .
H17B H -0.0100 0.3945 -0.0054 0.112 Uiso 1 calc R . .
H17C H -0.0469 0.3337 -0.0520 0.112 Uiso 1 calc R . .
C22 C 0.2043(6) -0.0785(3) 0.0165(2) 0.0665(16) Uani 1 d . . .
H22A H 0.1969 -0.1323 0.0170 0.100 Uiso 1 calc R . .
H22B H 0.3035 -0.0639 0.0264 0.100 Uiso 1 calc R . .
H22C H 0.1717 -0.0603 -0.0204 0.100 Uiso 1 calc R . .
C25 C -0.4179(6) 0.1337(3) 0.3234(2) 0.0688(16) Uani 1 d . . .
H25 H -0.4120 0.1487 0.3607 0.083 Uiso 1 calc R . .
C20 C -0.3693(6) -0.0606(3) 0.1017(3) 0.085(2) Uani 1 d . . .
H20A H -0.3622 -0.0103 0.1161 0.128 Uiso 1 calc R . .
H20B H -0.4541 -0.0844 0.1131 0.128 Uiso 1 calc R . .
H20C H -0.3763 -0.0592 0.0616 0.128 Uiso 1 calc R . .
C21 C -0.2419(7) -0.1825(3) 0.0937(3) 0.0808(19) Uani 1 d . . .
H21A H -0.2467 -0.1738 0.0541 0.121 Uiso 1 calc R . .
H21B H -0.3277 -0.2085 0.1019 0.121 Uiso 1 calc R . .
H21C H -0.1580 -0.2123 0.1057 0.121 Uiso 1 calc R . .
C35 C 0.0909(11) 0.0360(5) 0.4309(3) 0.156(4) Uani 1 d . . .
H35A H 0.1567 0.0777 0.4359 0.233 Uiso 1 calc R . .
H35B H 0.1040 0.0042 0.4633 0.233 Uiso 1 calc R . .
H35C H -0.0071 0.0543 0.4259 0.233 Uiso 1 calc R . .
C31 C 0.2113(9) 0.2891(5) 0.3542(4) 0.148(4) Uani 1 d . . .
H31A H 0.1401 0.3218 0.3674 0.222 Uiso 1 calc R . .
H31B H 0.3045 0.2991 0.3744 0.222 Uiso 1 calc R . .
H31C H 0.1848 0.2378 0.3600 0.222 Uiso 1 calc R . .
C32 C 0.2534(10) 0.3833(5) 0.2838(4) 0.186(6) Uani 1 d . . .
H32A H 0.1763 0.4138 0.2949 0.280 Uiso 1 calc R . .
H32B H 0.2646 0.3928 0.2452 0.280 Uiso 1 calc R . .
H32C H 0.3421 0.3953 0.3065 0.280 Uiso 1 calc R . .
C36 C 0.2703(8) -0.0411(5) 0.3876(4) 0.155(4) Uani 1 d . . .
H36A H 0.2849 -0.0700 0.3551 0.232 Uiso 1 calc R . .
H36B H 0.2806 -0.0730 0.4200 0.232 Uiso 1 calc R . .
H36C H 0.3409 -0.0015 0.3923 0.232 Uiso 1 calc R . .
N3 N 0.8022(10) 0.4845(5) 0.0727(3) 0.143(3) Uani 1 d . . .
C37 C 0.8314(8) 0.4557(4) 0.1141(4) 0.095(2) Uani 1 d . . .
C38 C 0.8660(8) 0.4171(4) 0.1666(3) 0.098(2) Uani 1 d . . .
H38A H 0.8977 0.3670 0.1596 0.146 Uiso 1 calc R . .
H38B H 0.7815 0.4151 0.1862 0.146 Uiso 1 calc R . .
H38C H 0.9421 0.4436 0.1888 0.146 Uiso 1 calc R . .

loop_
_atom_site_aniso_label
_atom_site_aniso_U_11
_atom_site_aniso_U_22
_atom_site_aniso_U_33
_atom_site_aniso_U_23
_atom_site_aniso_U_13
_atom_site_aniso_U_12
S 0.0373(6) 0.0411(7) 0.0434(7) 0.0015(5) 0.0014(5) -0.0007(5)
P 0.0336(6) 0.0375(7) 0.0364(6) -0.0013(5) 0.0014(5) -0.0014(5)
O1 0.0309(16) 0.0469(18) 0.0391(17) 0.0060(14) 0.0000(13) -0.0033(13)
O2 0.0418(17) 0.0383(17) 0.0375(17) -0.0078(14) 0.0066(14) -0.0046(14)
O3 0.0338(16) 0.0345(17) 0.0470(18) -0.0065(14) 0.0008(14) -0.0030(13)
N1 0.036(2) 0.037(2) 0.037(2) -0.0013(17) -0.0010(16) -0.0075(16)
N2 0.044(2) 0.039(2) 0.045(2) -0.0015(18) -0.0035(18) -0.0080(18)
C12 0.038(2) 0.034(2) 0.036(2) -0.0028(19) -0.001(2) 0.002(2)
O5 0.070(2) 0.056(2) 0.049(2) 0.0122(17) -0.0100(18) -0.0234(19)
O6 0.066(2) 0.070(2) 0.056(2) 0.0259(19) -0.0196(18) -0.025(2)
O4 0.055(2) 0.041(2) 0.074(2) -0.0079(17) -0.0073(18) -0.0092(17)
C2 0.039(3) 0.037(3) 0.040(2) -0.003(2) 0.003(2) 0.001(2)
C8 0.041(3) 0.043(3) 0.038(3) -0.002(2) -0.006(2) 0.004(2)
C6 0.034(2) 0.036(2) 0.039(2) 0.002(2) 0.0062(19) -0.0070(19)
C33 0.035(3) 0.051(3) 0.042(3) 0.000(2) 0.000(2) -0.008(2)
C11 0.040(3) 0.053(3) 0.044(3) 0.008(2) 0.008(2) 0.007(2)
C5 0.037(3) 0.053(3) 0.056(3) 0.000(2) 0.008(2) -0.004(2)
C1 0.046(3) 0.032(2) 0.030(2) -0.0006(19) 0.003(2) -0.008(2)
C10 0.055(3) 0.054(3) 0.038(3) 0.001(2) 0.002(2) 0.019(3)
C23 0.037(3) 0.037(3) 0.043(3) -0.001(2) 0.007(2) -0.003(2)
C24 0.057(3) 0.061(3) 0.052(3) -0.013(3) 0.013(3) -0.009(3)
C7 0.037(2) 0.039(2) 0.030(2) 0.0019(19) 0.0000(19) 0.004(2)
C29 0.037(3) 0.042(3) 0.045(3) -0.010(2) 0.001(2) -0.007(2)
C18 0.058(3) 0.048(3) 0.054(3) -0.013(2) -0.002(3) -0.008(2)
C26 0.054(4) 0.065(4) 0.098(5) 0.022(3) 0.043(3) 0.006(3)
C13 0.043(3) 0.045(3) 0.058(3) 0.004(2) 0.005(2) 0.003(2)
C9 0.054(3) 0.040(3) 0.045(3) -0.003(2) -0.008(2) 0.010(2)
C19 0.107(5) 0.084(5) 0.062(4) -0.003(3) 0.009(4) -0.048(4)
C14 0.043(3) 0.063(4) 0.076(4) -0.001(3) -0.003(3) -0.005(3)
C3 0.051(3) 0.041(3) 0.043(3) 0.005(2) -0.001(2) 0.003(2)
C30 0.061(4) 0.068(4) 0.085(4) -0.014(3) -0.018(3) -0.019(3)
C15 0.054(3) 0.082(4) 0.084(4) 0.028(3) -0.003(3) 0.014(3)
C16 0.064(4) 0.057(3) 0.078(4) -0.005(3) 0.022(3) 0.010(3)
C28 0.040(3) 0.061(3) 0.047(3) 0.005(2) 0.002(2) -0.007(2)
C27 0.031(3) 0.076(4) 0.082(4) 0.017(3) 0.006(3) -0.003(3)
C34 0.074(4) 0.067(4) 0.041(3) 0.022(3) -0.013(3) -0.021(3)
C4 0.047(3) 0.049(3) 0.048(3) 0.009(2) 0.010(2) 0.001(2)
C17 0.078(4) 0.075(4) 0.074(4) 0.032(3) 0.023(3) 0.000(3)
C22 0.077(4) 0.077(4) 0.044(3) -0.009(3) 0.002(3) 0.022(3)
C25 0.073(4) 0.071(4) 0.068(4) -0.011(3) 0.034(3) -0.002(3)
C20 0.052(4) 0.080(5) 0.121(6) -0.021(4) -0.004(4) -0.012(3)
C21 0.098(5) 0.051(4) 0.091(5) -0.020(3) 0.003(4) -0.021(3)
C35 0.244(12) 0.152(9) 0.078(5) -0.013(6) 0.049(6) -0.040(8)
C31 0.138(8) 0.115(7) 0.175(10) -0.041(7) -0.053(7) -0.002(6)
C32 0.177(9) 0.111(7) 0.238(11) 0.078(7) -0.128(8) -0.098(7)
C36 0.107(6) 0.166(9) 0.192(10) 0.112(8) 0.018(6) 0.037(6)
N3 0.194(8) 0.125(7) 0.099(5) -0.009(5) -0.027(6) -0.004(6)
C37 0.101(6) 0.081(5) 0.102(6) -0.031(5) 0.005(5) -0.008(4)
C38 0.102(5) 0.099(6) 0.091(5) -0.007(5) 0.012(4) -0.013(4)

loop_
_atom_type_symbol
_atom_type_description
_atom_type_scat_dispersion_real
_atom_type_scat_dispersion_imag
_atom_type_scat_source
C C 0.0033 0.0016 'International Tables Vol C Tables 4.2.6.8 and 6.1.1.4'
H H 0.0000 0.0000 'International Tables Vol C Tables 4.2.6.8 and 6.1.1.4'
N N 0.0061 0.0033 'International Tables Vol C Tables 4.2.6.8 and 6.1.1.4'
O O 0.0106 0.0060 'International Tables Vol C Tables 4.2.6.8 and 6.1.1.4'
P P 0.1023 0.0942 'International Tables Vol C Tables 4.2.6.8 and 6.1.1.4'
S S 0.1246 0.1234 'International Tables Vol C Tables 4.2.6.8 and 6.1.1.4'

loop_
_geom_angle_atom_site_label_1
_geom_angle_atom_site_label_2
_geom_angle_atom_site_label_3
_geom_angle
_geom_angle_site_symmetry_1
_geom_angle_site_symmetry_3
_geom_angle_publ_flag
C12 S C6 102.6(2) . . ?
C12 S P 87.89(15) . . ?
C6 S P 88.49(14) . . ?
O2 P O1 89.76(15) . . ?
O2 P O3 164.98(15) . . ?
O1 P O3 87.81(14) . . ?
O2 P N1 93.47(16) . . ?
O1 P N1 162.45(16) . . ?
O3 P N1 84.61(15) . . ?
O2 P C23 97.06(17) . . ?
O1 P C23 95.11(17) . . ?
O3 P C23 97.92(17) . . ?
N1 P C23 101.59(18) . . ?
O2 P S 84.42(11) . . ?
O1 P S 81.40(10) . . ?
O3 P S 80.57(10) . . ?
N1 P S 81.76(12) . . ?
C23 P S 176.22(15) . . ?
C1 O1 P 126.2(3) . . ?
C7 O2 P 127.3(3) . . ?
C29 O3 P 112.2(3) . . ?
C33 N1 N2 116.9(3) . . ?
C33 N1 P 126.8(3) . . ?
N2 N1 P 114.3(3) . . ?
C29 N2 N1 104.8(3) . . ?
C11 C12 C7 122.1(4) . . ?
C11 C12 S 119.8(3) . . ?
C7 C12 S 118.1(3) . . ?
C33 O6 C34 117.6(4) . . ?
C29 O4 C30 117.1(4) . . ?
C3 C2 C1 115.3(4) . . ?
C3 C2 C13 122.5(4) . . ?
C1 C2 C13 122.2(4) . . ?
C9 C8 C7 116.0(4) . . ?
C9 C8 C18 120.8(4) . . ?
C7 C8 C18 123.1(4) . . ?
C5 C6 C1 121.1(4) . . ?
C5 C6 S 121.7(3) . . ?
C1 C6 S 117.2(3) . . ?
O5 C33 O6 124.9(4) . . ?
O5 C33 N1 124.3(4) . . ?
O6 C33 N1 110.8(4) . . ?
C10 C11 C12 120.0(4) . . ?
C4 C5 C6 119.8(4) . . ?
O1 C1 C6 119.2(4) . . ?
O1 C1 C2 119.6(4) . . ?
C6 C1 C2 121.1(4) . . ?
C11 C10 C9 118.2(4) . . ?
C11 C10 C22 121.9(5) . . ?
C9 C10 C22 119.9(5) . . ?
C28 C23 C24 118.2(4) . . ?
C28 C23 P 123.3(3) . . ?
C24 C23 P 118.5(3) . . ?
C25 C24 C23 120.5(5) . . ?
O2 C7 C12 121.4(4) . . ?
O2 C7 C8 119.1(4) . . ?
C12 C7 C8 119.5(4) . . ?
N2 C29 O3 121.9(4) . . ?
N2 C29 O4 124.6(4) . . ?
O3 C29 O4 113.4(4) . . ?
C19 C18 C8 112.3(4) . . ?
C19 C18 C21 107.3(5) . . ?
C8 C18 C21 112.5(4) . . ?
C19 C18 C20 110.9(5) . . ?
C8 C18 C20 107.7(4) . . ?
C21 C18 C20 106.0(4) . . ?
C25 C26 C27 119.6(5) . . ?
C14 C13 C2 109.8(4) . . ?
C14 C13 C16 110.1(4) . . ?
C2 C13 C16 110.6(4) . . ?
C14 C13 C15 107.5(4) . . ?
C2 C13 C15 111.3(4) . . ?
C16 C13 C15 107.6(4) . . ?
C10 C9 C8 124.1(4) . . ?
C2 C3 C4 124.8(4) . . ?
O4 C30 C32 105.7(5) . . ?
O4 C30 C31 109.5(5) . . ?
C32 C30 C31 107.7(7) . . ?
C23 C28 C27 121.5(5) . . ?
C26 C27 C28 119.6(5) . . ?
O6 C34 C35 106.6(5) . . ?
O6 C34 C36 106.9(5) . . ?
C35 C34 C36 111.5(7) . . ?
C5 C4 C3 118.0(4) . . ?
C5 C4 C17 121.8(4) . . ?
C3 C4 C17 120.1(4) . . ?
C26 C25 C24 120.8(5) . . ?
N3 C37 C38 178.4(9) . . ?

loop_
_geom_bond_atom_site_label_1
_geom_bond_atom_site_label_2
_geom_bond_distance
_geom_bond_site_symmetry_2
_geom_bond_publ_flag
S C12 1.773(4) . ?
S C6 1.779(4) . ?
S P 2.6284(17) . ?
P O2 1.667(3) . ?
P O1 1.701(3) . ?
P O3 1.715(3) . ?
P N1 1.791(4) . ?
P C23 1.820(4) . ?
O1 C1 1.367(5) . ?
O2 C7 1.363(5) . ?
O3 C29 1.338(5) . ?
N1 C33 1.383(5) . ?
N1 N2 1.432(5) . ?
N2 C29 1.275(5) . ?
C12 C11 1.382(6) . ?
C12 C7 1.398(6) . ?
O5 C33 1.195(5) . ?
O6 C33 1.340(5) . ?
O6 C34 1.448(5) . ?
O4 C29 1.340(5) . ?
O4 C30 1.470(6) . ?
C2 C3 1.396(6) . ?
C2 C1 1.416(6) . ?
C2 C13 1.540(6) . ?
C8 C9 1.409(6) . ?
C8 C7 1.414(6) . ?
C8 C18 1.536(6) . ?
C6 C5 1.388(6) . ?
C6 C1 1.399(6) . ?
C11 C10 1.369(6) . ?
C5 C4 1.388(6) . ?
C10 C9 1.392(7) . ?
C10 C22 1.513(6) . ?
C23 C28 1.384(6) . ?
C23 C24 1.391(6) . ?
C24 C25 1.381(7) . ?
C18 C19 1.505(7) . ?
C18 C21 1.549(7) . ?
C18 C20 1.565(7) . ?
C26 C25 1.377(8) . ?
C26 C27 1.381(8) . ?
C13 C14 1.538(7) . ?
C13 C16 1.543(7) . ?
C13 C15 1.548(6) . ?
C3 C4 1.397(6) . ?
C30 C32 1.481(8) . ?
C30 C31 1.547(10) . ?
C28 C27 1.387(6) . ?
C34 C35 1.489(9) . ?
C34 C36 1.502(8) . ?
C4 C17 1.513(6) . ?
N3 C37 1.127(9) . ?
C37 C38 1.441(10) . ?
